data_2238525
loop_
_publ_author_name
'Yamuna, T. S.'
'Jasinski, Jerry P.'
'Scadova, Derek R.'
'Yathirajan, H. S.'
'Kaur, Manpreet'

_publ_section_title
;
 3-Amino-1<i>H</i>-pyrazol-2-ium trifluoroacetate
;
_journal_coeditor_code LH5637
_journal_issue 9
_journal_name_full 'Acta Crystallographica Section E'
_journal_page_first o1425
_journal_page_last o1426
_journal_paper_doi 10.1107/S1600536813022204
_journal_volume 69
_journal_year 2013
_chemical_formula_iupac 'C3 H6 N3 +, C2 F3 O2 -'
_chemical_formula_moiety 'C3 H6 N3 +, C2 F3 O2 -'
_chemical_formula_sum 'C5 H6 F3 N3 O2'
_chemical_formula_weight 197.13
_chemical_name_systematic
;
3-Amino-1<i>H</i>-pyrazol-2-ium trifluoroacetate
;
_space_group_crystal_system monoclinic
_space_group_IT_number 14
_space_group_name_Hall '-P 2yn'
_space_group_name_H-M_alt 'P 1 21/n 1'
_symmetry_space_group_name_Hall '-P 2yn'
_symmetry_space_group_name_H-M 'P 1 21/n 1'
_atom_sites_solution_hydrogens difmap
_atom_sites_solution_primary geom
_audit_creation_method
;
  Olex2 1.2
  (compiled Apr 23 2013 17:54:37, GUI svn.r4466)
;
_cell_angle_alpha 90
_cell_angle_beta 107.939(9)
_cell_angle_gamma 90
_cell_formula_units_Z 8
_cell_length_a 10.9292(8)
_cell_length_b 10.9332(6)
_cell_length_c 13.7002(13)
_cell_measurement_reflns_used 2544
_cell_measurement_temperature 173(2)
_cell_measurement_theta_max 72.3922
_cell_measurement_theta_min 3.3880
_cell_volume 1557.5(2)
_computing_cell_refinement 'CrysAlis PRO (Agilent, 2012)'
_computing_data_collection 'CrysAlis PRO (Agilent, 2012)'
_computing_data_reduction 'CrysAlis RED (Agilent, 2012)'
_computing_molecular_graphics 'OLEX2 (Dolomanov <i>et al.</i>, 2009)'
_computing_publication_material 'OLEX2 (Dolomanov <i>et al.</i>, 2009)'
_computing_structure_refinement 'SHELXL2012 (Sheldrick, 2008)'
_computing_structure_solution 'SUPERFLIP (Palatinus & Chapuis, 2007)'
_diffrn_ambient_temperature 173(2)
_diffrn_detector_area_resol_mean 16.0416
_diffrn_measured_fraction_theta_full 1.0000
_diffrn_measured_fraction_theta_max 1.0000
_diffrn_measurement_device_type 'Agilent Xcalibur (Eos, Gemini)'
_diffrn_measurement_method '\w scans'
_diffrn_radiation_monochromator graphite
_diffrn_radiation_type 'Cu K\a'
_diffrn_radiation_wavelength 1.5418
_diffrn_reflns_av_R_equivalents 0.0299
_diffrn_reflns_limit_h_max 13
_diffrn_reflns_limit_h_min -13
_diffrn_reflns_limit_k_max 9
_diffrn_reflns_limit_k_min -13
_diffrn_reflns_limit_l_max 16
_diffrn_reflns_limit_l_min -15
_diffrn_reflns_number 9227
_diffrn_reflns_theta_full 67.684
_diffrn_reflns_theta_max 72.543
_diffrn_reflns_theta_min 4.550
_exptl_absorpt_coefficient_mu 1.579
_exptl_absorpt_correction_T_max 1.00000
_exptl_absorpt_correction_T_min 0.66146
_exptl_absorpt_correction_type multi-scan
_exptl_absorpt_process_details
;
(CrysAlis PRO and CrysAlis RED; Agilent, 2012)
;
_exptl_crystal_colour colourless
_exptl_crystal_density_diffrn 1.681
_exptl_crystal_description irregular
_exptl_crystal_F_000 800
_exptl_crystal_size_max 0.16
_exptl_crystal_size_mid 0.14
_exptl_crystal_size_min 0.06
_refine_diff_density_max 0.235
_refine_diff_density_min -0.227
_refine_ls_extinction_method none
_refine_ls_goodness_of_fit_ref 1.049
_refine_ls_hydrogen_treatment refall
_refine_ls_matrix_type full
_refine_ls_number_parameters 338
_refine_ls_number_reflns 3031
_refine_ls_number_restraints 0
_refine_ls_restrained_S_all 1.049
_refine_ls_R_factor_all 0.0668
_refine_ls_R_factor_gt 0.0480
_refine_ls_shift/su_max 0.000
_refine_ls_shift/su_mean 0.000
_refine_ls_structure_factor_coef Fsqd
_refine_ls_weighting_details
;
 w=1/[\s^2^(Fo^2^)+(0.0697P)^2^+0.4559P]
 where P=(Fo^2^+2Fc^2^)/3
;
_refine_ls_weighting_scheme calc
_refine_ls_wR_factor_gt 0.1204
_refine_ls_wR_factor_ref 0.1358
_reflns_number_gt 2343
_reflns_number_total 3031
_reflns_threshold_expression I>2\s(I)
_cod_data_source_file lh5637.cif
_cod_data_source_block I
_cod_database_code 2238525
_cod_database_fobs_code 2238525
_shelx_space_group_comment
;
The symmetry employed for this shelxl refinement is uniquely defined
by the following loop, which should always be used as a source of
symmetry information in preference to the above space-group names.
They are only intended as comments.
;
_shelxl_version_number .000002012

loop_
_space_group_symop_operation_xyz
'x, y, z'
'-x+1/2, y+1/2, -z+1/2'
'-x, -y, -z'
'x-1/2, -y-1/2, z-1/2'

loop_
_atom_site_type_symbol
_atom_site_label
_atom_site_fract_x
_atom_site_fract_y
_atom_site_fract_z
_atom_site_U_iso_or_equiv
_atom_site_adp_type
_atom_site_calc_flag
_atom_site_occupancy
_atom_site_disorder_assembly
_atom_site_disorder_group
C C1A 0.56299(19) 0.93721(18) 0.25897(17) 0.0384(5) Uani d 1 . .
C C2A 0.4240(2) 0.7896(2) 0.25222(19) 0.0453(5) Uani d 1 . .
H H2A 0.351(2) 0.741(2) 0.2498(18) 0.050(7) Uiso d 1 . .
C C3A 0.4396(2) 0.9121(2) 0.26406(18) 0.0428(5) Uani d 1 . .
H H3A 0.379(2) 0.968(2) 0.2737(18) 0.050(7) Uiso d 1 . .
N N1A 0.6272(2) 1.04305(18) 0.2644(2) 0.0588(6) Uani d 1 . .
H H1AA 0.593(3) 1.108(3) 0.278(2) 0.057(8) Uiso d 1 . .
H H1AB 0.713(3) 1.041(3) 0.272(2) 0.064(8) Uiso d 1 . .
N N2A 0.61502(17) 0.83064(15) 0.24439(15) 0.0396(4) Uani d 1 . .
H H2AA 0.697(3) 0.815(3) 0.240(2) 0.062(8) Uiso d 1 . .
N N3A 0.52875(17) 0.73971(17) 0.23916(16) 0.0440(5) Uani d 1 . .
H H3AA 0.549(3) 0.657(3) 0.236(2) 0.067(8) Uiso d 1 . .
C C1B 0.28710(18) 0.17323(18) 0.48905(16) 0.0351(4) Uani d 1 . .
C C2B 0.1618(2) 0.3114(2) 0.5268(2) 0.0451(5) Uani d 1 . .
H H2B 0.122(2) 0.382(2) 0.5441(19) 0.050(7) Uiso d 1 . .
C C3B 0.2771(2) 0.2975(2) 0.50783(18) 0.0410(5) Uani d 1 . .
H H3B 0.336(3) 0.354(3) 0.508(2) 0.061(8) Uiso d 1 . .
N N1B 0.37852(18) 0.11030(18) 0.46300(18) 0.0472(5) Uani d 1 . .
H H1BA 0.450(3) 0.147(2) 0.476(2) 0.053(7) Uiso d 1 . .
H H1BB 0.375(3) 0.029(3) 0.472(2) 0.060(8) Uiso d 1 . .
N N2B 0.18060(15) 0.11865(16) 0.49623(14) 0.0372(4) Uani d 1 . .
H H2BA 0.164(2) 0.034(3) 0.4985(19) 0.058(8) Uiso d 1 . .
N N3B 0.10420(17) 0.20371(16) 0.52047(16) 0.0431(4) Uani d 1 . .
H H3BA 0.024(3) 0.184(2) 0.5222(19) 0.051(7) Uiso d 1 . .
C C4A 0.58112(19) 0.40965(18) 0.26078(18) 0.0409(5) Uani d 1 . .
C C5A 0.4574(2) 0.4142(2) 0.29303(18) 0.0422(5) Uani d 1 . .
F F1A1 0.4274(7) 0.3086(7) 0.3249(5) 0.0619(13) Uani d 0.639(12) A 1
F F1A2 0.3945(12) 0.3073(14) 0.2818(12) 0.075(3) Uani d 0.361(12) A 2
F F2A1 0.3589(8) 0.4515(8) 0.2173(6) 0.0681(17) Uani d 0.639(12) A 1
F F2A2 0.3687(14) 0.4932(10) 0.2363(13) 0.067(3) Uani d 0.361(12) A 2
F F3A1 0.4720(7) 0.4955(5) 0.3687(6) 0.0651(13) Uani d 0.639(12) A 1
F F3A2 0.4800(14) 0.4446(15) 0.3885(10) 0.089(4) Uani d 0.361(12) A 2
O O1A 0.63921(15) 0.31128(13) 0.27322(15) 0.0526(5) Uani d 1 . .
O O2A 0.60816(16) 0.50747(14) 0.22685(17) 0.0622(5) Uani d 1 . .
C C4B 0.23375(19) 0.8115(2) 0.48329(18) 0.0413(5) Uani d 1 . .
C C5B 0.2075(2) 0.6750(2) 0.45833(19) 0.0447(5) Uani d 1 . .
F F1B1 0.1329(4) 0.6255(3) 0.5045(6) 0.077(2) Uani d 0.639(12) A 1
F F1B2 0.2028(16) 0.6103(8) 0.5367(6) 0.101(4) Uani d 0.361(12) A 2
F F2B1 0.3162(3) 0.6097(3) 0.4866(5) 0.0669(13) Uani d 0.639(12) A 1
F F2B2 0.2821(9) 0.6190(6) 0.4167(12) 0.089(4) Uani d 0.361(12) A 2
F F3B1 0.1581(7) 0.6629(3) 0.3597(3) 0.090(2) Uani d 0.639(12) A 1
F F3B2 0.0855(7) 0.6537(6) 0.3935(8) 0.079(3) Uani d 0.361(12) A 2
O O1B 0.13834(14) 0.86991(13) 0.49109(15) 0.0530(5) Uani d 1 . .
O O2B 0.34134(14) 0.84860(15) 0.48973(15) 0.0538(5) Uani d 1 . .

loop_
_atom_site_aniso_label
_atom_site_aniso_U_11
_atom_site_aniso_U_22
_atom_site_aniso_U_33
_atom_site_aniso_U_12
_atom_site_aniso_U_13
_atom_site_aniso_U_23
C1A 0.0374(10) 0.0299(10) 0.0508(12) 0.0050(8) 0.0177(9) 0.0021(8)
C2A 0.0330(11) 0.0431(13) 0.0629(15) -0.0022(9) 0.0194(10) 0.0043(10)
C3A 0.0351(10) 0.0382(12) 0.0595(14) 0.0072(9) 0.0208(10) 0.0022(10)
N1A 0.0434(11) 0.0275(10) 0.113(2) 0.0008(8) 0.0358(12) -0.0044(10)
N2A 0.0340(9) 0.0284(9) 0.0624(12) 0.0006(7) 0.0238(8) 0.0023(8)
N3A 0.0385(9) 0.0281(9) 0.0701(13) -0.0011(7) 0.0239(9) 0.0017(8)
C1B 0.0265(9) 0.0353(11) 0.0453(11) -0.0029(7) 0.0138(8) 0.0041(8)
C2B 0.0464(12) 0.0299(11) 0.0663(15) -0.0029(9) 0.0280(11) -0.0050(10)
C3B 0.0344(10) 0.0341(11) 0.0570(13) -0.0096(8) 0.0178(9) -0.0010(9)
N1B 0.0302(9) 0.0350(10) 0.0823(15) -0.0018(8) 0.0259(9) 0.0024(9)
N2B 0.0288(8) 0.0279(9) 0.0588(11) -0.0013(6) 0.0192(7) -0.0009(7)
N3B 0.0345(9) 0.0330(9) 0.0709(13) -0.0024(7) 0.0298(9) -0.0039(8)
C4A 0.0354(10) 0.0301(11) 0.0639(14) -0.0021(8) 0.0252(10) -0.0036(9)
C5A 0.0363(11) 0.0397(12) 0.0549(13) -0.0014(9) 0.0201(10) 0.0010(9)
F1A1 0.053(3) 0.0486(17) 0.099(4) -0.004(2) 0.045(3) 0.015(3)
F1A2 0.046(5) 0.054(3) 0.135(10) -0.010(4) 0.044(5) 0.013(7)
F2A1 0.0376(17) 0.094(5) 0.071(2) 0.011(3) 0.0149(16) 0.019(3)
F2A2 0.038(4) 0.058(5) 0.113(8) 0.009(4) 0.035(5) 0.018(4)
F3A1 0.061(2) 0.067(3) 0.079(4) -0.001(2) 0.039(2) -0.027(2)
F3A2 0.070(4) 0.137(11) 0.069(5) -0.006(7) 0.034(3) -0.015(7)
O1A 0.0452(9) 0.0277(8) 0.0968(13) 0.0022(6) 0.0394(9) 0.0030(7)
O2A 0.0526(10) 0.0302(8) 0.1222(16) 0.0029(7) 0.0538(11) 0.0110(9)
C4B 0.0309(10) 0.0341(11) 0.0634(14) 0.0007(8) 0.0211(10) 0.0020(9)
C5B 0.0379(11) 0.0350(12) 0.0636(15) 0.0034(9) 0.0193(10) -0.0015(10)
F1B1 0.071(2) 0.0309(14) 0.151(6) -0.0066(15) 0.068(3) 0.005(2)
F1B2 0.174(11) 0.053(4) 0.069(4) -0.026(6) 0.025(6) 0.011(3)
F2B1 0.0527(15) 0.0417(14) 0.107(3) 0.0162(11) 0.0249(19) -0.0071(17)
F2B2 0.072(6) 0.059(3) 0.163(11) -0.002(3) 0.076(7) -0.038(5)
F3B1 0.113(5) 0.0658(19) 0.069(2) -0.017(2) -0.003(2) -0.0142(14)
F3B2 0.050(3) 0.060(3) 0.108(6) 0.002(2) -0.003(3) -0.033(3)
O1B 0.0343(8) 0.0290(8) 0.1059(14) -0.0020(6) 0.0366(8) -0.0059(8)
O2B 0.0310(8) 0.0434(9) 0.0937(13) -0.0013(6) 0.0290(8) 0.0035(8)

loop_
_atom_type_symbol
_atom_type_description
_atom_type_scat_dispersion_real
_atom_type_scat_dispersion_imag
_atom_type_scat_source
C C 0.0181 0.0091 'International Tables Vol C Tables 4.2.6.8 and 6.1.1.4'
H H 0.0000 0.0000 'International Tables Vol C Tables 4.2.6.8 and 6.1.1.4'
F F 0.0727 0.0534 'International Tables Vol C Tables 4.2.6.8 and 6.1.1.4'
N N 0.0311 0.0180 'International Tables Vol C Tables 4.2.6.8 and 6.1.1.4'
O O 0.0492 0.0322 'International Tables Vol C Tables 4.2.6.8 and 6.1.1.4'

loop_
_geom_angle_atom_site_label_1
_geom_angle_atom_site_label_2
_geom_angle_atom_site_label_3
_geom_angle
N1A C1A C3A 131.41(19)
N2A C1A C3A 107.28(18)
N2A C1A N1A 121.30(19)
C3A C2A H2A 129.0(15)
N3A C2A H2A 121.0(15)
N3A C2A C3A 109.9(2)
C1A C3A H3A 127.7(15)
C2A C3A C1A 106.02(19)
C2A C3A H3A 126.3(15)
C1A N1A H1AA 118.4(19)
C1A N1A H1AB 119.1(18)
H1AA N1A H1AB 120(3)
C1A N2A H2AA 128.8(18)
C1A N2A N3A 109.00(17)
N3A N2A H2AA 122.2(18)
C2A N3A N2A 107.79(18)
C2A N3A H3AA 129.0(18)
N2A N3A H3AA 122.6(18)
N1B C1B C3B 130.75(19)
N2B C1B C3B 107.58(17)
N2B C1B N1B 121.60(19)
C3B C2B H2B 131.0(15)
N3B C2B H2B 119.5(15)
N3B C2B C3B 109.57(19)
C1B C3B H3B 125.5(18)
C2B C3B C1B 105.75(18)
C2B C3B H3B 128.7(18)
C1B N1B H1BA 114.8(18)
C1B N1B H1BB 113.5(17)
H1BA N1B H1BB 121(2)
C1B N2B H2BA 128.4(16)
C1B N2B N3B 109.08(17)
N3B N2B H2BA 121.5(16)
C2B N3B N2B 108.01(17)
C2B N3B H3BA 130.5(16)
N2B N3B H3BA 121.1(16)
O1A C4A C5A 116.52(18)
O1A C4A O2A 129.27(19)
O2A C4A C5A 114.21(17)
F1A1 C5A C4A 113.4(4)
F1A1 C5A F3A1 108.0(4)
F1A2 C5A C4A 113.7(7)
F1A2 C5A F2A2 103.9(7)
F2A1 C5A C4A 111.2(4)
F2A1 C5A F1A1 108.0(4)
F2A1 C5A F3A1 106.2(4)
F2A2 C5A C4A 113.1(7)
F3A1 C5A C4A 109.7(3)
F3A2 C5A C4A 112.6(6)
F3A2 C5A F1A2 105.7(7)
F3A2 C5A F2A2 107.3(8)
O1B C4B C5B 114.19(18)
O2B C4B C5B 116.60(19)
O2B C4B O1B 129.2(2)
F1B1 C5B C4B 113.5(3)
F1B1 C5B F2B1 105.8(3)
F1B1 C5B F3B1 110.1(3)
F1B2 C5B C4B 113.3(4)
F1B2 C5B F3B2 99.4(5)
F2B1 C5B C4B 111.4(2)
F2B2 C5B C4B 117.5(3)
F2B2 C5B F1B2 107.4(6)
F2B2 C5B F3B2 104.7(5)
F3B1 C5B C4B 108.6(2)
F3B1 C5B F2B1 107.2(3)
F3B2 C5B C4B 112.7(3)

loop_
_geom_bond_atom_site_label_1
_geom_bond_atom_site_label_2
_geom_bond_distance
C1A C3A 1.399(3)
C1A N1A 1.344(3)
C1A N2A 1.338(3)
C2A H2A 0.96(3)
C2A C3A 1.354(3)
C2A N3A 1.329(3)
C3A H3A 0.94(3)
N1A H1AA 0.85(3)
N1A H1AB 0.91(3)
N2A H2AA 0.94(3)
N2A N3A 1.357(2)
N3A H3AA 0.93(3)
C1B C3B 1.393(3)
C1B N1B 1.349(3)
C1B N2B 1.338(2)
C2B H2B 0.95(3)
C2B C3B 1.372(3)
C2B N3B 1.325(3)
C3B H3B 0.89(3)
N1B H1BA 0.84(3)
N1B H1BB 0.90(3)
N2B H2BA 0.95(3)
N2B N3B 1.358(2)
N3B H3BA 0.91(3)
C4A C5A 1.547(3)
C4A O1A 1.234(2)
C4A O2A 1.238(3)
C5A F1A1 1.312(8)
C5A F1A2 1.341(14)
C5A F2A1 1.309(8)
C5A F2A2 1.351(15)
C5A F3A1 1.337(7)
C5A F3A2 1.298(14)
C4B C5B 1.538(3)
C4B O1B 1.255(2)
C4B O2B 1.221(2)
C5B F1B1 1.295(5)
C5B F1B2 1.299(8)
C5B F2B1 1.337(4)
C5B F2B2 1.284(6)
C5B F3B1 1.298(4)
C5B F3B2 1.375(6)

loop_
_geom_hbond_atom_site_label_D
_geom_hbond_atom_site_label_H
_geom_hbond_atom_site_label_A
_geom_hbond_site_symmetry_A
_geom_hbond_distance_DH
_geom_hbond_distance_HA
_geom_hbond_distance_DA
_geom_hbond_angle_DHA
N1A H1AA O1A 1_565 0.85(3) 2.28(3) 2.936(3) 134(2)
N1A H1AB O2A 2_655 0.91(3) 1.99(3) 2.884(3) 169(3)
N2A H2AA O1A 2_655 0.94(3) 1.85(3) 2.778(2) 171(3)
N3A H3AA O2A . 0.93(3) 1.78(3) 2.705(2) 172(3)
N1B H1BA O2B 3_666 0.84(3) 2.18(3) 2.962(2) 153(2)
N1B H1BB O2B 1_545 0.90(3) 2.03(3) 2.929(3) 173(2)
N2B H2BA O1B 1_545 0.95(3) 1.81(3) 2.756(2) 174(2)
N3B H3BA O1B 3_566 0.91(3) 1.82(3) 2.728(2) 171(2)

loop_
_geom_torsion_atom_site_label_1
_geom_torsion_atom_site_label_2
_geom_torsion_atom_site_label_3
_geom_torsion_atom_site_label_4
_geom_torsion
C1A N2A N3A C2A -1.0(3)
C3A C1A N2A N3A 0.6(3)
C3A C2A N3A N2A 1.1(3)
N1A C1A C3A C2A 178.8(3)
N1A C1A N2A N3A -178.3(2)
N2A C1A C3A C2A 0.1(3)
N3A C2A C3A C1A -0.7(3)
C1B N2B N3B C2B 1.0(3)
C3B C1B N2B N3B -0.9(2)
C3B C2B N3B N2B -0.6(3)
N1B C1B C3B C2B 177.5(2)
N1B C1B N2B N3B -178.2(2)
N2B C1B C3B C2B 0.5(3)
N3B C2B C3B C1B 0.1(3)
O1A C4A C5A F1A1 -3.4(4)
O1A C4A C5A F1A2 -31.4(7)
O1A C4A C5A F2A1 -125.3(4)
O1A C4A C5A F2A2 -149.5(6)
O1A C4A C5A F3A1 117.5(4)
O1A C4A C5A F3A2 88.7(8)
O2A C4A C5A F1A1 177.4(4)
O2A C4A C5A F1A2 149.4(7)
O2A C4A C5A F2A1 55.5(5)
O2A C4A C5A F2A2 31.3(7)
O2A C4A C5A F3A1 -61.7(4)
O2A C4A C5A F3A2 -90.5(8)
O1B C4B C5B F1B1 -38.2(4)
O1B C4B C5B F1B2 -76.1(9)
O1B C4B C5B F2B1 -157.5(3)
O1B C4B C5B F2B2 157.7(8)
O1B C4B C5B F3B1 84.6(5)
O1B C4B C5B F3B2 35.9(7)
O2B C4B C5B F1B1 143.9(4)
O2B C4B C5B F1B2 106.0(9)
O2B C4B C5B F2B1 24.5(4)
O2B C4B C5B F2B2 -20.3(9)
O2B C4B C5B F3B1 -93.3(5)
O2B C4B C5B F3B2 -142.1(6)
